data_7118610
loop_
_publ_author_name
'Saikawa, Makoto'
'Daicho, Manami'
'Nakamura, Takashi'
'Uchida, Junji'
'Yamamura, Masaki'
'Nabeshima, Tatsuya'

_publ_section_title
;
 Synthesis of a new family of ionophores based on aluminum-dipyrrin
 complexes (ALDIPYs) and their strong recognition of alkaline earth ions.
;
_journal_issue 21
_journal_name_full 'Chemical communications (Cambridge, England)'
_journal_page_first 4014
_journal_page_last 4017
_journal_paper_doi 10.1039/c6cc00250a
_journal_volume 52
_journal_year 2016
_chemical_formula_sum 'C32 H27 B N2 O4'
_chemical_formula_weight 514.36
_space_group_crystal_system orthorhombic
_space_group_IT_number 61
_space_group_name_Hall '-P 2ac 2ab'
_space_group_name_H-M_alt 'P b c a'
_symmetry_space_group_name_Hall '-P 2ac 2ab'
_symmetry_space_group_name_H-M 'P b c a'
_atom_sites_solution_hydrogens geom
_audit_creation_method SHELXL-2014/7
_audit_update_record
;
2016-01-08 deposited with the CCDC.
2016-01-25 downloaded from the CCDC.
;
_cell_angle_alpha 90
_cell_angle_beta 90
_cell_angle_gamma 90
_cell_formula_units_Z 8
_cell_length_a 17.1558(6)
_cell_length_b 11.8814(4)
_cell_length_c 24.8691(8)
_cell_measurement_reflns_used 8947
_cell_measurement_temperature 120(2)
_cell_measurement_theta_max 29.937
_cell_measurement_theta_min 2.375
_cell_volume 5069.2(3)
_computing_structure_refinement 'SHELXL-2014/7 (Sheldrick, 2014)'
_diffrn_ambient_temperature 120(2)
_diffrn_measured_fraction_theta_full 1.000
_diffrn_measured_fraction_theta_max 0.998
_diffrn_measurement_device_type 'Bruker APEX-II CCD'
_diffrn_measurement_method '\f and \w scans'
_diffrn_radiation_monochromator graphite
_diffrn_radiation_source 'fine-focus sealed tube'
_diffrn_radiation_type MoK\a
_diffrn_radiation_wavelength 0.71073
_diffrn_reflns_av_R_equivalents 0.0631
_diffrn_reflns_av_unetI/netI 0.0503
_diffrn_reflns_Laue_measured_fraction_full 1.000
_diffrn_reflns_Laue_measured_fraction_max 0.998
_diffrn_reflns_limit_h_max 24
_diffrn_reflns_limit_h_min -23
_diffrn_reflns_limit_k_max 16
_diffrn_reflns_limit_k_min -16
_diffrn_reflns_limit_l_max 35
_diffrn_reflns_limit_l_min -35
_diffrn_reflns_number 42692
_diffrn_reflns_point_group_measured_fraction_full 1.000
_diffrn_reflns_point_group_measured_fraction_max 0.998
_diffrn_reflns_theta_full 25.242
_diffrn_reflns_theta_max 30.518
_diffrn_reflns_theta_min 1.638
_exptl_absorpt_coefficient_mu 0.088
_exptl_absorpt_correction_T_max 0.7461
_exptl_absorpt_correction_T_min 0.6609
_exptl_absorpt_correction_type multi-scan
_exptl_absorpt_process_details
;    
 SADABS-2014/4 - Bruker AXS area detector scaling and absorption correction 
;
_exptl_crystal_colour purple
_exptl_crystal_density_diffrn 1.348
_exptl_crystal_density_method 'not measured'
_exptl_crystal_description block
_exptl_crystal_F_000 2160
_exptl_crystal_size_max 0.200
_exptl_crystal_size_mid 0.190
_exptl_crystal_size_min 0.160
_refine_diff_density_max 0.377
_refine_diff_density_min -0.315
_refine_diff_density_rms 0.059
_refine_ls_extinction_method none
_refine_ls_goodness_of_fit_ref 1.046
_refine_ls_hydrogen_treatment constr
_refine_ls_matrix_type full
_refine_ls_number_parameters 357
_refine_ls_number_reflns 7727
_refine_ls_number_restraints 0
_refine_ls_restrained_S_all 1.046
_refine_ls_R_factor_all 0.0845
_refine_ls_R_factor_gt 0.0518
_refine_ls_shift/su_max 0.010
_refine_ls_shift/su_mean 0.000
_refine_ls_structure_factor_coef Fsqd
_refine_ls_weighting_details 'w=1/[\s^2^(Fo^2^)+(0.1000P)^2^] where P=(Fo^2^+2Fc^2^)/3'
_refine_ls_weighting_scheme calc
_refine_ls_wR_factor_gt 0.1454
_refine_ls_wR_factor_ref 0.1700
_reflns_Friedel_coverage 0.000
_reflns_number_gt 5373
_reflns_number_total 7727
_reflns_threshold_expression 'I > 2\s(I)'
_cod_data_source_file c6cc00250a2.cif
_cod_data_source_block 171aa
_cod_depositor_comments
;Adding full bibliography for 7118609--7118613.cif.

 Adding full bibliography for 7118609--7118613.cif.
;
_cod_database_code 7118610
_shelx_shelxl_version_number 2014/7
_shelx_space_group_comment
;
The symmetry employed for this shelxl refinement is uniquely defined
by the following loop, which should always be used as a source of
symmetry information in preference to the above space-group names.
They are only intended as comments.
;
_shelx_estimated_absorpt_t_min 0.983
_shelx_estimated_absorpt_t_max 0.986

loop_
_space_group_symop_operation_xyz
'x, y, z'
'-x+1/2, -y, z+1/2'
'x+1/2, -y+1/2, -z'
'-x, y+1/2, -z+1/2'
'-x, -y, -z'
'x-1/2, y, -z-1/2'
'-x-1/2, y-1/2, z'
'x, -y-1/2, z-1/2'

loop_
_atom_site_label
_atom_site_type_symbol
_atom_site_fract_x
_atom_site_fract_y
_atom_site_fract_z
_atom_site_U_iso_or_equiv
_atom_site_adp_type
_atom_site_occupancy
_atom_site_site_symmetry_order
_atom_site_calc_flag
_atom_site_refinement_flags_posn
_atom_site_refinement_flags_adp
O1 O -0.12560(7) 0.75144(9) 0.14410(4) 0.0234(3) Uani 1 1 d . .
O2 O 0.01790(6) 0.86259(8) 0.13417(4) 0.0164(2) Uani 1 1 d . .
O3 O 0.01766(6) 1.06268(8) 0.13368(4) 0.0158(2) Uani 1 1 d . .
O4 O -0.11325(7) 1.17789(9) 0.14123(4) 0.0226(3) Uani 1 1 d . .
N1 N 0.11321(8) 0.95175(9) 0.07808(5) 0.0141(3) Uani 1 1 d . .
N2 N 0.12889(7) 0.97308(10) 0.17385(5) 0.0149(3) Uani 1 1 d . .
C1 C -0.12906(12) 0.83677(16) 0.18500(7) 0.0327(4) Uani 1 1 d . .
H28 H -0.0793 0.8394 0.2043 0.049 Uiso 1 1 calc R U
H3 H -0.1711 0.8191 0.2103 0.049 Uiso 1 1 calc R U
H1 H -0.1391 0.9100 0.1683 0.049 Uiso 1 1 calc R U
C2 C -0.09576(9) 0.78280(12) 0.09483(6) 0.0190(3) Uani 1 1 d . .
C3 C -0.02467(9) 0.83909(11) 0.08920(6) 0.0159(3) Uani 1 1 d . .
C4 C 0.00294(9) 0.86423(11) 0.03670(6) 0.0163(3) Uani 1 1 d . .
C5 C 0.08030(9) 0.91265(11) 0.03248(5) 0.0151(3) Uani 1 1 d . .
C6 C 0.19339(9) 0.96013(11) 0.07106(6) 0.0158(3) Uani 1 1 d . .
C7 C 0.24289(9) 0.96543(11) 0.11583(6) 0.0158(3) Uani 1 1 d . .
C8 C 0.32894(9) 0.96472(11) 0.10850(6) 0.0167(3) Uani 1 1 d . .
C9 C 0.36545(10) 1.05303(12) 0.08022(6) 0.0191(3) Uani 1 1 d . .
C10 C 0.44538(10) 1.04814(12) 0.07071(6) 0.0205(3) Uani 1 1 d . .
H18 H 0.4698 1.1075 0.0515 0.025 Uiso 1 1 calc R U
C11 C 0.49033(10) 0.95807(13) 0.08878(6) 0.0211(3) Uani 1 1 d . .
C12 C 0.57644(11) 0.95343(15) 0.07703(8) 0.0314(4) Uani 1 1 d . .
H2 H 0.5889 1.0063 0.0481 0.047 Uiso 1 1 calc R U
H19 H 0.5907 0.8770 0.0660 0.047 Uiso 1 1 calc R U
H20 H 0.6057 0.9739 0.1094 0.047 Uiso 1 1 calc R U
C13 C -0.00822(9) 1.08852(11) 0.18396(6) 0.0161(3) Uani 1 1 d . .
C14 C -0.07718(9) 1.15128(12) 0.18884(6) 0.0183(3) Uani 1 1 d . .
C15 C -0.18567(11) 1.23606(16) 0.14511(8) 0.0314(4) Uani 1 1 d . .
H5 H -0.2237 1.1885 0.1637 0.047 Uiso 1 1 calc R U
H4 H -0.2048 1.2537 0.1089 0.047 Uiso 1 1 calc R U
H6 H -0.1783 1.3060 0.1653 0.047 Uiso 1 1 calc R U
C16 C -0.10404(10) 1.18230(14) 0.23948(6) 0.0236(3) Uani 1 1 d . .
H7 H -0.1508 1.2245 0.2427 0.028 Uiso 1 1 calc R U
C17 C -0.06292(11) 1.15207(14) 0.28562(6) 0.0257(4) Uani 1 1 d . .
H8 H -0.0821 1.1733 0.3200 0.031 Uiso 1 1 calc R U
C18 C 0.00521(10) 1.09168(14) 0.28165(6) 0.0235(3) Uani 1 1 d . .
H9 H 0.0330 1.0714 0.3132 0.028 Uiso 1 1 calc R U
C19 C 0.03391(10) 1.05981(12) 0.23081(6) 0.0175(3) Uani 1 1 d . .
C20 C 0.11127(9) 1.01386(12) 0.22318(6) 0.0171(3) Uani 1 1 d . .
C21 C 0.20945(9) 0.97074(11) 0.16771(6) 0.0164(3) Uani 1 1 d . .
C22 C -0.03926(9) 0.82881(12) -0.00850(6) 0.0190(3) Uani 1 1 d . .
H12 H -0.0199 0.8437 -0.0436 0.023 Uiso 1 1 calc R U
C23 C -0.10892(10) 0.77230(13) -0.00194(6) 0.0231(3) Uani 1 1 d . .
H10 H -0.1375 0.7480 -0.0325 0.028 Uiso 1 1 calc R U
C24 C -0.13718(10) 0.75099(13) 0.04952(6) 0.0227(3) Uani 1 1 d . .
H11 H -0.1859 0.7139 0.0536 0.027 Uiso 1 1 calc R U
C25 C 0.13820(10) 0.90923(12) -0.00843(6) 0.0185(3) Uani 1 1 d . .
H14 H 0.1304 0.8911 -0.0452 0.022 Uiso 1 1 calc R U
C26 C 0.20784(9) 0.93728(11) 0.01576(6) 0.0181(3) Uani 1 1 d . .
H13 H 0.2571 0.9408 -0.0016 0.022 Uiso 1 1 calc R U
C27 C 0.37406(10) 0.87418(12) 0.12796(6) 0.0177(3) Uani 1 1 d . .
C28 C 0.45375(10) 0.87312(12) 0.11779(6) 0.0212(3) Uani 1 1 d . .
H21 H 0.4842 0.8124 0.1311 0.025 Uiso 1 1 calc R U
C29 C 0.32189(11) 1.15691(13) 0.06158(7) 0.0263(4) Uani 1 1 d . .
H15 H 0.3521 1.2243 0.0707 0.039 Uiso 1 1 calc R U
H16 H 0.2710 1.1602 0.0794 0.039 Uiso 1 1 calc R U
H17 H 0.3144 1.1534 0.0225 0.039 Uiso 1 1 calc R U
C30 C 0.33939(11) 0.77428(13) 0.15726(7) 0.0240(3) Uani 1 1 d . .
H22 H 0.3559 0.7045 0.1396 0.036 Uiso 1 1 calc R U
H23 H 0.2824 0.7794 0.1565 0.036 Uiso 1 1 calc R U
H24 H 0.3574 0.7742 0.1947 0.036 Uiso 1 1 calc R U
C31 C 0.24211(10) 1.00007(12) 0.21805(6) 0.0200(3) Uani 1 1 d . .
H25 H 0.2961 1.0017 0.2266 0.024 Uiso 1 1 calc R U
C32 C 0.18151(10) 1.02595(12) 0.25262(6) 0.0204(3) Uani 1 1 d . .
H26 H 0.1861 1.0477 0.2892 0.024 Uiso 1 1 calc R U
B1 B 0.06784(11) 0.96225(13) 0.13014(6) 0.0150(3) Uani 1 1 d . .

loop_
_atom_site_aniso_label
_atom_site_aniso_U_11
_atom_site_aniso_U_22
_atom_site_aniso_U_33
_atom_site_aniso_U_23
_atom_site_aniso_U_13
_atom_site_aniso_U_12
O1 0.0248(7) 0.0272(6) 0.0183(5) -0.0029(4) 0.0022(5) -0.0096(5)
O2 0.0188(6) 0.0178(5) 0.0126(5) 0.0002(4) -0.0034(4) -0.0041(4)
O3 0.0180(6) 0.0176(5) 0.0117(5) -0.0010(4) 0.0017(4) 0.0014(4)
O4 0.0184(6) 0.0281(6) 0.0213(5) -0.0025(4) 0.0006(4) 0.0050(5)
N1 0.0161(7) 0.0128(5) 0.0136(5) 0.0005(4) -0.0010(5) 0.0005(4)
N2 0.0159(7) 0.0158(5) 0.0131(5) 0.0010(4) -0.0016(5) -0.0018(5)
C1 0.0326(11) 0.0409(10) 0.0247(8) -0.0122(7) 0.0078(7) -0.0113(8)
C2 0.0212(8) 0.0185(6) 0.0172(7) -0.0024(5) 0.0006(6) -0.0018(6)
C3 0.0196(8) 0.0138(6) 0.0143(6) -0.0008(5) -0.0036(5) 0.0004(5)
C4 0.0186(8) 0.0144(6) 0.0157(7) 0.0000(5) -0.0008(6) 0.0021(5)
C5 0.0201(8) 0.0128(6) 0.0126(6) 0.0013(5) -0.0012(5) 0.0016(5)
C6 0.0172(8) 0.0133(6) 0.0169(7) 0.0012(5) 0.0017(6) 0.0008(5)
C7 0.0166(8) 0.0115(5) 0.0194(7) 0.0014(5) 0.0004(6) 0.0002(5)
C8 0.0168(8) 0.0162(6) 0.0171(7) -0.0006(5) -0.0008(6) 0.0010(5)
C9 0.0194(9) 0.0167(6) 0.0212(7) 0.0011(5) 0.0006(6) 0.0005(6)
C10 0.0191(9) 0.0199(7) 0.0226(7) 0.0001(6) 0.0017(6) -0.0018(6)
C11 0.0171(8) 0.0256(7) 0.0205(7) -0.0046(6) -0.0011(6) 0.0009(6)
C12 0.0212(10) 0.0381(10) 0.0348(10) -0.0001(8) 0.0023(7) 0.0027(7)
C13 0.0192(8) 0.0151(6) 0.0142(6) -0.0016(5) 0.0031(6) -0.0043(5)
C14 0.0186(8) 0.0178(6) 0.0185(7) -0.0014(5) 0.0016(6) -0.0039(6)
C15 0.0193(9) 0.0388(9) 0.0361(10) 0.0025(8) 0.0034(7) 0.0079(7)
C16 0.0226(9) 0.0249(7) 0.0234(8) -0.0059(6) 0.0073(6) -0.0028(6)
C17 0.0286(10) 0.0314(8) 0.0171(7) -0.0078(6) 0.0078(6) -0.0073(7)
C18 0.0272(10) 0.0294(8) 0.0137(7) -0.0020(6) 0.0016(6) -0.0091(7)
C19 0.0187(8) 0.0191(6) 0.0146(6) -0.0009(5) 0.0013(6) -0.0044(6)
C20 0.0213(8) 0.0168(6) 0.0131(6) 0.0013(5) -0.0008(6) -0.0053(6)
C21 0.0172(8) 0.0141(6) 0.0180(7) 0.0016(5) -0.0014(6) -0.0005(5)
C22 0.0232(8) 0.0196(6) 0.0142(6) -0.0028(5) -0.0031(6) 0.0031(6)
C23 0.0235(9) 0.0261(8) 0.0196(7) -0.0064(6) -0.0071(6) 0.0011(6)
C24 0.0174(8) 0.0258(7) 0.0249(8) -0.0070(6) -0.0047(6) -0.0026(6)
C25 0.0246(9) 0.0161(6) 0.0148(7) 0.0003(5) 0.0010(6) 0.0020(6)
C26 0.0203(8) 0.0157(6) 0.0182(7) 0.0006(5) 0.0039(6) 0.0010(5)
C27 0.0196(8) 0.0168(6) 0.0167(7) -0.0001(5) -0.0033(6) 0.0005(5)
C28 0.0217(9) 0.0197(7) 0.0221(7) -0.0018(6) -0.0053(6) 0.0061(6)
C29 0.0253(9) 0.0168(7) 0.0369(9) 0.0079(6) 0.0046(7) 0.0013(6)
C30 0.0261(9) 0.0188(7) 0.0270(8) 0.0047(6) -0.0033(7) 0.0013(6)
C31 0.0194(8) 0.0210(7) 0.0197(7) 0.0032(6) -0.0044(6) -0.0025(6)
C32 0.0220(9) 0.0240(7) 0.0151(7) 0.0010(5) -0.0040(6) -0.0047(6)
B1 0.0164(9) 0.0153(7) 0.0133(7) 0.0001(5) -0.0009(6) -0.0016(6)

loop_
_atom_type_symbol
_atom_type_description
_atom_type_scat_dispersion_real
_atom_type_scat_dispersion_imag
_atom_type_scat_source
C C 0.0033 0.0016 'International Tables Vol C Tables 4.2.6.8 and 6.1.1.4'
H H 0.0000 0.0000 'International Tables Vol C Tables 4.2.6.8 and 6.1.1.4'
N N 0.0061 0.0033 'International Tables Vol C Tables 4.2.6.8 and 6.1.1.4'
O O 0.0106 0.0060 'International Tables Vol C Tables 4.2.6.8 and 6.1.1.4'
B B 0.0013 0.0007 'International Tables Vol C Tables 4.2.6.8 and 6.1.1.4'

loop_
_geom_angle_atom_site_label_1
_geom_angle_atom_site_label_2
_geom_angle_atom_site_label_3
_geom_angle
C2 O1 C1 116.97(12)
C3 O2 B1 114.99(11)
C13 O3 B1 115.33(11)
C14 O4 C15 116.52(13)
C5 N1 C6 109.47(12)
C5 N1 B1 122.09(13)
C6 N1 B1 127.55(12)
C20 N2 C21 109.19(12)
C20 N2 B1 121.77(13)
C21 N2 B1 127.34(12)
O1 C1 H28 109.5
O1 C1 H3 109.5
H28 C1 H3 109.5
O1 C1 H1 109.5
H28 C1 H1 109.5
H3 C1 H1 109.5
O1 C2 C24 117.30(14)
O1 C2 C3 122.83(13)
C24 C2 C3 119.79(14)
O2 C3 C2 118.86(13)
O2 C3 C4 122.12(14)
C2 C3 C4 118.93(13)
C22 C4 C3 120.11(14)
C22 C4 C5 122.25(13)
C3 C4 C5 117.08(13)
N1 C5 C25 108.59(14)
N1 C5 C4 117.30(13)
C25 C5 C4 132.80(13)
N1 C6 C7 120.20(13)
N1 C6 C26 106.25(13)
C7 C6 C26 132.10(15)
C6 C7 C21 118.76(14)
C6 C7 C8 120.25(13)
C21 C7 C8 120.99(13)
C9 C8 C27 119.65(14)
C9 C8 C7 119.85(13)
C27 C8 C7 120.46(13)
C10 C9 C8 119.41(14)
C10 C9 C29 117.87(13)
C8 C9 C29 122.66(15)
C9 C10 C11 121.48(14)
C9 C10 H18 119.3
C11 C10 H18 119.3
C28 C11 C10 118.36(15)
C28 C11 C12 121.10(15)
C10 C11 C12 120.54(15)
C11 C12 H2 109.5
C11 C12 H19 109.5
H2 C12 H19 109.5
C11 C12 H20 109.5
H2 C12 H20 109.5
H19 C12 H20 109.5
O3 C13 C14 118.28(13)
O3 C13 C19 122.41(14)
C14 C13 C19 119.22(13)
O4 C14 C16 124.79(15)
O4 C14 C13 115.33(13)
C16 C14 C13 119.88(14)
O4 C15 H5 109.5
O4 C15 H4 109.5
H5 C15 H4 109.5
O4 C15 H6 109.5
H5 C15 H6 109.5
H4 C15 H6 109.5
C14 C16 C17 120.63(16)
C14 C16 H7 119.7
C17 C16 H7 119.7
C18 C17 C16 120.36(14)
C18 C17 H8 119.8
C16 C17 H8 119.8
C17 C18 C19 120.13(15)
C17 C18 H9 119.9
C19 C18 H9 119.9
C18 C19 C13 119.76(15)
C18 C19 C20 122.65(14)
C13 C19 C20 116.87(13)
N2 C20 C32 108.34(14)
N2 C20 C19 117.30(13)
C32 C20 C19 132.34(14)
N2 C21 C7 120.30(13)
N2 C21 C31 106.94(13)
C7 C21 C31 131.13(15)
C23 C22 C4 119.88(14)
C23 C22 H12 120.1
C4 C22 H12 120.1
C22 C23 C24 119.92(14)
C22 C23 H10 120.0
C24 C23 H10 120.0
C2 C24 C23 121.32(15)
C2 C24 H11 119.3
C23 C24 H11 119.3
C26 C25 C5 106.63(13)
C26 C25 H14 126.7
C5 C25 H14 126.7
C25 C26 C6 108.46(14)
C25 C26 H13 125.8
C6 C26 H13 125.8
C28 C27 C8 118.96(14)
C28 C27 C30 117.81(13)
C8 C27 C30 123.16(15)
C11 C28 C27 122.11(14)
C11 C28 H21 118.9
C27 C28 H21 118.9
C9 C29 H15 109.5
C9 C29 H16 109.5
H15 C29 H16 109.5
C9 C29 H17 109.5
H15 C29 H17 109.5
H16 C29 H17 109.5
C27 C30 H22 109.5
C27 C30 H23 109.5
H22 C30 H23 109.5
C27 C30 H24 109.5
H22 C30 H24 109.5
H23 C30 H24 109.5
C32 C31 C21 107.87(14)
C32 C31 H25 126.1
C21 C31 H25 126.1
C31 C32 C20 107.18(14)
C31 C32 H26 126.4
C20 C32 H26 126.4
O2 B1 O3 107.98(13)
O2 B1 N2 115.08(12)
O3 B1 N2 106.98(11)
O2 B1 N1 106.99(11)
O3 B1 N1 114.68(11)
N2 B1 N1 105.36(13)

loop_
_geom_bond_atom_site_label_1
_geom_bond_atom_site_label_2
_geom_bond_distance
O1 C2 1.3793(18)
O1 C1 1.4373(19)
O2 C3 1.3646(17)
O2 B1 1.4651(18)
O3 C13 1.3619(17)
O3 B1 1.4740(19)
O4 C14 1.3728(18)
O4 C15 1.425(2)
N1 C5 1.3492(18)
N1 C6 1.390(2)
N1 B1 1.516(2)
N2 C20 1.3531(18)
N2 C21 1.391(2)
N2 B1 1.515(2)
C1 H28 0.9800
C1 H3 0.9800
C1 H1 0.9800
C2 C24 1.385(2)
C2 C3 1.398(2)
C3 C4 1.420(2)
C4 C22 1.402(2)
C4 C5 1.450(2)
C5 C25 1.422(2)
C6 C7 1.402(2)
C6 C26 1.424(2)
C7 C21 1.413(2)
C7 C8 1.487(2)
C8 C9 1.410(2)
C8 C27 1.411(2)
C9 C10 1.393(2)
C9 C29 1.515(2)
C10 C11 1.394(2)
C10 H18 0.9500
C11 C28 1.390(2)
C11 C12 1.507(2)
C12 H2 0.9800
C12 H19 0.9800
C12 H20 0.9800
C13 C14 1.404(2)
C13 C19 1.413(2)
C14 C16 1.391(2)
C15 H5 0.9800
C15 H4 0.9800
C15 H6 0.9800
C16 C17 1.394(2)
C16 H7 0.9500
C17 C18 1.375(3)
C17 H8 0.9500
C18 C19 1.409(2)
C18 H9 0.9500
C19 C20 1.448(2)
C20 C32 1.417(2)
C21 C31 1.415(2)
C22 C23 1.381(2)
C22 H12 0.9500
C23 C24 1.392(2)
C23 H10 0.9500
C24 H11 0.9500
C25 C26 1.378(2)
C25 H14 0.9500
C26 H13 0.9500
C27 C28 1.390(2)
C27 C30 1.515(2)
C28 H21 0.9500
C29 H15 0.9800
C29 H16 0.9800
C29 H17 0.9800
C30 H22 0.9800
C30 H23 0.9800
C30 H24 0.9800
C31 C32 1.384(2)
C31 H25 0.9500
C32 H26 0.9500

loop_
_geom_hbond_atom_site_label_D
_geom_hbond_atom_site_label_H
_geom_hbond_atom_site_label_A
_geom_hbond_distance_DH
_geom_hbond_distance_HA
_geom_hbond_distance_DA
_geom_hbond_angle_DHA
_geom_hbond_site_symmetry_A
C25 H14 O4 0.95 2.54 3.4875(18) 174.1 5_575
C25 H14 O4 0.95 2.54 3.4875(18) 174.1 5_575
C25 H14 O4 0.95 2.54 3.4875(18) 174.1 5_575
C25 H14 O4 0.95 2.54 3.4875(18) 174.1 5_575
C25 H14 O4 0.95 2.54 3.4875(18) 174.1 5_575

loop_
_geom_torsion_atom_site_label_1
_geom_torsion_atom_site_label_2
_geom_torsion_atom_site_label_3
_geom_torsion_atom_site_label_4
_geom_torsion
C1 O1 C2 C24 -132.91(16)
C1 O1 C2 C3 50.5(2)
B1 O2 C3 C2 -151.84(13)
B1 O2 C3 C4 31.81(19)
O1 C2 C3 O2 1.1(2)
C24 C2 C3 O2 -175.39(13)
O1 C2 C3 C4 177.59(13)
C24 C2 C3 C4 1.1(2)
O2 C3 C4 C22 173.80(13)
C2 C3 C4 C22 -2.6(2)
O2 C3 C4 C5 2.2(2)
C2 C3 C4 C5 -174.11(13)
C6 N1 C5 C25 -8.03(15)
B1 N1 C5 C25 -177.97(12)
C6 N1 C5 C4 160.58(12)
B1 N1 C5 C4 -9.36(19)
C22 C4 C5 N1 175.07(13)
C3 C4 C5 N1 -13.57(19)
C22 C4 C5 C25 -19.7(2)
C3 C4 C5 C25 151.64(15)
C5 N1 C6 C7 -160.67(12)
B1 N1 C6 C7 8.6(2)
C5 N1 C6 C26 7.21(15)
B1 N1 C6 C26 176.45(12)
N1 C6 C7 C21 -4.75(19)
C26 C6 C7 C21 -168.99(14)
N1 C6 C7 C8 174.86(12)
C26 C6 C7 C8 10.6(2)
C6 C7 C8 C9 62.64(18)
C21 C7 C8 C9 -117.76(15)
C6 C7 C8 C27 -115.03(15)
C21 C7 C8 C27 64.57(18)
C27 C8 C9 C10 1.6(2)
C7 C8 C9 C10 -176.08(13)
C27 C8 C9 C29 -175.55(14)
C7 C8 C9 C29 6.8(2)
C8 C9 C10 C11 -0.3(2)
C29 C9 C10 C11 176.97(15)
C9 C10 C11 C28 -1.3(2)
C9 C10 C11 C12 178.73(15)
B1 O3 C13 C14 -155.57(13)
B1 O3 C13 C19 27.94(19)
C15 O4 C14 C16 -3.7(2)
C15 O4 C14 C13 176.57(13)
O3 C13 C14 O4 1.8(2)
C19 C13 C14 O4 178.38(12)
O3 C13 C14 C16 -177.95(13)
C19 C13 C14 C16 -1.4(2)
O4 C14 C16 C17 -179.44(14)
C13 C14 C16 C17 0.3(2)
C14 C16 C17 C18 0.5(2)
C16 C17 C18 C19 -0.1(2)
C17 C18 C19 C13 -1.0(2)
C17 C18 C19 C20 168.96(14)
O3 C13 C19 C18 178.19(13)
C14 C13 C19 C18 1.7(2)
O3 C13 C19 C20 7.6(2)
C14 C13 C19 C20 -168.83(13)
C21 N2 C20 C32 -7.09(16)
B1 N2 C20 C32 -173.23(12)
C21 N2 C20 C19 158.77(12)
B1 N2 C20 C19 -7.36(19)
C18 C19 C20 N2 171.81(13)
C13 C19 C20 N2 -17.93(19)
C18 C19 C20 C32 -26.5(2)
C13 C19 C20 C32 143.80(16)
C20 N2 C21 C7 -160.43(12)
B1 N2 C21 C7 4.7(2)
C20 N2 C21 C31 6.57(15)
B1 N2 C21 C31 171.73(13)
C6 C7 C21 N2 -1.38(19)
C8 C7 C21 N2 179.01(12)
C6 C7 C21 C31 -164.78(14)
C8 C7 C21 C31 15.6(2)
C3 C4 C22 C23 1.9(2)
C5 C4 C22 C23 173.01(13)
C4 C22 C23 C24 0.2(2)
O1 C2 C24 C23 -175.66(14)
C3 C2 C24 C23 1.0(2)
C22 C23 C24 C2 -1.7(2)
N1 C5 C25 C26 5.59(15)
C4 C5 C25 C26 -160.56(15)
C5 C25 C26 C6 -1.09(15)
N1 C6 C26 C25 -3.61(15)
C7 C6 C26 C25 162.24(14)
C9 C8 C27 C28 -1.2(2)
C7 C8 C27 C28 176.43(13)
C9 C8 C27 C30 -178.13(14)
C7 C8 C27 C30 -0.5(2)
C10 C11 C28 C27 1.7(2)
C12 C11 C28 C27 -178.35(15)
C8 C27 C28 C11 -0.4(2)
C30 C27 C28 C11 176.64(14)
N2 C21 C31 C32 -3.47(16)
C7 C21 C31 C32 161.59(15)
C21 C31 C32 C20 -0.74(16)
N2 C20 C32 C31 4.83(16)
C19 C20 C32 C31 -158.11(15)
C3 O2 B1 O3 74.64(14)
C3 O2 B1 N2 -165.95(12)
C3 O2 B1 N1 -49.29(16)
C13 O3 B1 O2 76.33(15)
C13 O3 B1 N2 -48.08(16)
C13 O3 B1 N1 -164.52(12)
C20 N2 B1 O2 -80.56(17)
C21 N2 B1 O2 115.98(15)
C20 N2 B1 O3 39.39(17)
C21 N2 B1 O3 -124.07(14)
C20 N2 B1 N1 161.86(12)
C21 N2 B1 N1 -1.61(18)
C5 N1 B1 O2 39.98(17)
C6 N1 B1 O2 -128.03(13)
C5 N1 B1 O3 -79.72(16)
C6 N1 B1 O3 112.27(15)
C5 N1 B1 N2 162.91(11)
C6 N1 B1 N2 -5.10(17)
